data_7151959
loop_
_publ_author_name
'Tr\'avn\'i\<cek, Zden\<ek'
'Novotn\'a, Radka'
'Marek, Jarom\'ir'
'Popa, Igor'
'Sipl, Michal'

_publ_section_title
;
 Transformations of the natural cytokinin N6-isopentenyladenine in
 aqueous acidic media: structural aspects.
;
_journal_issue 16
_journal_name_full 'Organic &amp; biomolecular chemistry'
_journal_page_first 5703
_journal_page_last 5713
_journal_paper_doi 10.1039/c1ob05649b
_journal_volume 9
_journal_year 2011
_chemical_formula_moiety 'C9 H17 N5, Cl4 Zn '
_chemical_formula_sum 'C9 H17 Cl4 N5 Zn'
_chemical_formula_weight 402.45
_chemical_name_systematic
;
?
;
_space_group_IT_number 2
_symmetry_cell_setting triclinic
_symmetry_space_group_name_Hall '-P 1'
_symmetry_space_group_name_H-M 'P -1'
_atom_sites_solution_hydrogens geom
_atom_sites_solution_primary direct
_atom_sites_solution_secondary difmap
_audit_creation_method SHELXL-97
_cell_angle_alpha 76.546(4)
_cell_angle_beta 84.994(4)
_cell_angle_gamma 81.751(4)
_cell_formula_units_Z 4
_cell_length_a 7.8356(4)
_cell_length_b 13.1475(6)
_cell_length_c 15.8482(9)
_cell_measurement_reflns_used 5950
_cell_measurement_temperature 120(2)
_cell_measurement_theta_max 28.828
_cell_measurement_theta_min 2.379
_cell_volume 1568.96(14)
_computing_structure_refinement 'SHELXL-97 (Sheldrick, 1997)'
_computing_structure_solution 'SHELXS-97 (Sheldrick, 1990)'
_diffrn_ambient_temperature 120(2)
_diffrn_detector_area_resol_mean 8.3611
_diffrn_measured_fraction_theta_full 0.993
_diffrn_measured_fraction_theta_max 0.993
_diffrn_measurement_device_type 'Kuma KM4 + CCD'
_diffrn_measurement_method 'rotation method, \w--scan'
_diffrn_radiation_monochromator 'Enhance (Oxford Diffraction)'
_diffrn_radiation_source 'fine-focus sealed tube'
_diffrn_radiation_type MoK\a
_diffrn_radiation_wavelength 0.71073
_diffrn_reflns_av_R_equivalents 0.0639
_diffrn_reflns_av_sigmaI/netI 0.0467
_diffrn_reflns_limit_h_max 9
_diffrn_reflns_limit_h_min -9
_diffrn_reflns_limit_k_max 14
_diffrn_reflns_limit_k_min -15
_diffrn_reflns_limit_l_max 18
_diffrn_reflns_limit_l_min -18
_diffrn_reflns_number 9645
_diffrn_reflns_theta_full 25.00
_diffrn_reflns_theta_max 25.00
_diffrn_reflns_theta_min 3.25
_exptl_absorpt_coefficient_mu 2.239
_exptl_absorpt_correction_T_max 1.00000
_exptl_absorpt_correction_T_min 0.52964
_exptl_absorpt_correction_type multi-scan
_exptl_absorpt_process_details
;
CrysAlis RED, Oxford Diffraction Ltd.,
Version 1.171.31.7 (release 18-10-2006 CrysAlis171 .NET)
(compiled Oct 18 2006,16:28:17)
Empirical absorption correction using spherical harmonics,
implemented in SCALE3 ABSPACK scaling algorithm.
;
_exptl_crystal_colour colorless
_exptl_crystal_density_diffrn 1.704
_exptl_crystal_density_method 'not measured'
_exptl_crystal_description prism
_exptl_crystal_F_000 816
_exptl_crystal_size_max 0.55
_exptl_crystal_size_mid 0.50
_exptl_crystal_size_min 0.20
_refine_diff_density_max 1.253
_refine_diff_density_min -1.152
_refine_diff_density_rms 0.132
_refine_ls_extinction_method none
_refine_ls_goodness_of_fit_ref 0.984
_refine_ls_hydrogen_treatment mixed
_refine_ls_matrix_type full
_refine_ls_number_parameters 359
_refine_ls_number_reflns 5487
_refine_ls_number_restraints 0
_refine_ls_restrained_S_all 0.984
_refine_ls_R_factor_all 0.0432
_refine_ls_R_factor_gt 0.0403
_refine_ls_shift/su_max 0.001
_refine_ls_shift/su_mean 0.000
_refine_ls_structure_factor_coef Fsqd
_refine_ls_weighting_details 'calc w=1/[\s^2^(Fo^2^)+(0.0800P)^2^+0.7500P] where P=(Fo^2^+2Fc^2^)/3'
_refine_ls_weighting_scheme calc
_refine_ls_wR_factor_gt 0.1079
_refine_ls_wR_factor_ref 0.1100
_reflns_number_gt 5015
_reflns_number_total 5487
_reflns_threshold_expression >2sigma(I)
_cod_data_source_file c1ob05649b.txt
_cod_data_source_block Travnicek5
_cod_depositor_comments
;
The following automatic conversions were performed:
'_atom_site_symetry_multiplicity' tag replaced with
'_atom_site_symmetry_multiplicity'.

Automatic conversion script
Id: cif_correct_tags 1440 2010-10-19 06:21:57Z saulius 

The following automatic conversions were performed:

'_symmetry_cell_setting' value 'Triclinic' changed to 'triclinic'
according to /home/saulius/struct/CIF-dictionaries/cif_core.dic
dictionary named 'cif_core.dic' version 2.4.1 from 2010-06-29.

Automatic conversion script
Id: cif_fix_values 1715 2011-07-08 13:25:40Z adriana 
;
_cod_original_sg_symbol_Hall '-P 1 '
_cod_database_code 7151959

loop_
_symmetry_equiv_pos_as_xyz
'x, y, z'
'-x, -y, -z'

loop_
_atom_site_label
_atom_site_type_symbol
_atom_site_fract_x
_atom_site_fract_y
_atom_site_fract_z
_atom_site_U_iso_or_equiv
_atom_site_adp_type
_atom_site_occupancy
_atom_site_symmetry_multiplicity
_atom_site_calc_flag
_atom_site_refinement_flags
_atom_site_disorder_assembly
_atom_site_disorder_group
Zn1 Zn 0.19169(4) 0.24003(2) 0.71401(2) 0.01381(12) Uani 1 1 d . . .
Zn2 Zn 0.19216(4) 0.72839(2) 0.70745(2) 0.01274(12) Uani 1 1 d . . .
Cl3 Cl 0.22021(11) 0.20267(6) 0.57982(5) 0.02378(19) Uani 1 1 d . . .
Cl4 Cl 0.39595(10) 0.68249(5) 0.60582(4) 0.01870(17) Uani 1 1 d . . .
Cl5 Cl 0.18974(9) 0.42102(5) 0.69114(4) 0.01287(16) Uani 1 1 d . . .
Cl6 Cl 0.24647(11) 0.63960(6) 0.84218(4) 0.02191(18) Uani 1 1 d . . .
Cl7 Cl -0.06611(10) 0.19439(5) 0.77283(5) 0.01916(18) Uani 1 1 d . . .
Cl8 Cl -0.07749(10) 0.72482(6) 0.66712(6) 0.0275(2) Uani 1 1 d . . .
Cl9 Cl 0.20491(9) 0.90769(5) 0.69484(4) 0.01366(16) Uani 1 1 d . . .
Cl10 Cl 0.41664(11) 0.16419(6) 0.79385(5) 0.0272(2) Uani 1 1 d . . .
N1 N 0.1569(3) 0.91819(18) 0.37214(15) 0.0144(5) Uani 1 1 d . . .
H1 H 0.1074 0.8872 0.3389 0.017 Uiso 1 1 calc R . .
C2 C 0.1440(4) 0.8959(2) 0.45723(19) 0.0169(6) Uani 1 1 d . . .
H2 H 0.0814 0.8435 0.4929 0.020 Uiso 1 1 calc R . .
N3 N 0.2337(3) 0.95920(19) 0.48530(16) 0.0160(5) Uani 1 1 d . . .
H3 H 0.2438 0.9590 0.5402 0.019 Uiso 1 1 calc R . .
C4 C 0.3080(4) 1.0249(2) 0.41574(18) 0.0138(6) Uani 1 1 d . . .
C5 C 0.2605(4) 0.9982(2) 0.34229(18) 0.0135(6) Uani 1 1 d . . .
N6 N 0.4102(3) 1.0952(2) 0.42638(18) 0.0154(5) Uani 1 1 d . . .
H6A H 0.384(5) 1.119(3) 0.473(2) 0.018 Uiso 1 1 d . . .
H6B H 0.425(5) 1.141(3) 0.385(2) 0.018 Uiso 1 1 d . . .
C7 C 0.2883(4) 1.0462(2) 0.25098(18) 0.0128(6) Uani 1 1 d . . .
N8 N 0.4310(3) 1.0904(2) 0.22410(16) 0.0177(5) Uani 1 1 d . . .
H8 H 0.5090 1.0862 0.2619 0.021 Uiso 1 1 calc R . .
C9 C 0.4643(5) 1.1462(3) 0.1338(2) 0.0262(7) Uani 1 1 d . . .
H9A H 0.5427 1.0994 0.1026 0.031 Uiso 1 1 calc R . .
H9B H 0.5210 1.2091 0.1327 0.031 Uiso 1 1 calc R . .
C10 C 0.2950(5) 1.1796(3) 0.0890(2) 0.0235(7) Uani 1 1 d . . .
H10A H 0.3196 1.2071 0.0261 0.028 Uiso 1 1 calc R . .
H10B H 0.2271 1.2372 0.1128 0.028 Uiso 1 1 calc R . .
C11 C 0.1884(4) 1.0882(2) 0.10144(18) 0.0150(6) Uani 1 1 d . . .
N12 N 0.1693(3) 1.04639(19) 0.19695(15) 0.0136(5) Uani 1 1 d . . .
H12 H 0.0733 1.0204 0.2186 0.016 Uiso 1 1 calc R . .
C13 C 0.0070(4) 1.1258(3) 0.0702(2) 0.0227(7) Uani 1 1 d . . .
H13A H -0.0625 1.0672 0.0861 0.034 Uiso 1 1 calc R . .
H13B H 0.0131 1.1513 0.0069 0.034 Uiso 1 1 calc R . .
H13C H -0.0464 1.1831 0.0975 0.034 Uiso 1 1 calc R . .
C14 C 0.2759(4) 1.0012(2) 0.05720(19) 0.0196(7) Uani 1 1 d . . .
H14A H 0.3881 0.9730 0.0818 0.029 Uiso 1 1 calc R . .
H14B H 0.2931 1.0302 -0.0053 0.029 Uiso 1 1 calc R . .
H14C H 0.2028 0.9445 0.0667 0.029 Uiso 1 1 calc R . .
N1' N 0.2067(3) 0.46073(18) 0.39435(15) 0.0130(5) Uani 1 1 d . . .
H1' H 0.1635 0.4138 0.3738 0.016 Uiso 1 1 calc R . .
C2' C 0.2070(4) 0.4619(2) 0.47646(19) 0.0176(6) Uani 1 1 d . . .
H2' H 0.1629 0.4119 0.5237 0.021 Uiso 1 1 calc R . .
N3' N 0.2800(3) 0.54555(19) 0.48276(15) 0.0163(5) Uani 1 1 d . . .
H3' H 0.2939 0.5633 0.5317 0.020 Uiso 1 1 calc R . .
C4' C 0.3301(4) 0.5998(2) 0.40121(18) 0.0135(6) Uani 1 1 d . . .
C5' C 0.2855(4) 0.5451(2) 0.34425(18) 0.0121(6) Uani 1 1 d . . .
N6' N 0.3979(4) 0.6908(2) 0.38878(19) 0.0187(6) Uani 1 1 d . . .
H6'A H 0.425(5) 0.717(3) 0.341(2) 0.022 Uiso 1 1 d . . .
H6'B H 0.427(5) 0.704(3) 0.432(2) 0.022 Uiso 1 1 d . . .
C7' C 0.3080(4) 0.5630(2) 0.24993(18) 0.0118(6) Uani 1 1 d . . .
N8' N 0.4561(3) 0.5917(2) 0.21259(16) 0.0158(5) Uani 1 1 d . . .
H8' H 0.5396 0.5928 0.2459 0.019 Uiso 1 1 calc R . .
C9' C 0.4879(4) 0.6215(3) 0.11842(19) 0.0190(6) Uani 1 1 d . . .
H9'1 H 0.5562 0.5620 0.0974 0.023 Uiso 1 1 calc R . .
H9'2 H 0.5549 0.6823 0.1032 0.023 Uiso 1 1 calc R . .
C10' C 0.3158(4) 0.6509(2) 0.07489(18) 0.0163(6) Uani 1 1 d . . .
H10C H 0.3370 0.6588 0.0113 0.020 Uiso 1 1 calc R . .
H10D H 0.2598 0.7195 0.0856 0.020 Uiso 1 1 calc R . .
C11' C 0.1949(4) 0.5670(2) 0.10961(18) 0.0143(6) Uani 1 1 d . . .
N12' N 0.1827(3) 0.55032(18) 0.20522(15) 0.0118(5) Uani 1 1 d . . .
H12' H 0.0867 0.5309 0.2335 0.014 Uiso 1 1 calc R . .
C13' C 0.0143(4) 0.6054(2) 0.0779(2) 0.0195(7) Uani 1 1 d . . .
H13D H -0.0618 0.5517 0.1025 0.029 Uiso 1 1 calc R . .
H13E H 0.0187 0.6186 0.0143 0.029 Uiso 1 1 calc R . .
H13F H -0.0304 0.6709 0.0963 0.029 Uiso 1 1 calc R . .
C14' C 0.2640(4) 0.4620(2) 0.0855(2) 0.0223(7) Uani 1 1 d . . .
H14D H 0.3792 0.4375 0.1076 0.033 Uiso 1 1 calc R . .
H14E H 0.2710 0.4716 0.0222 0.033 Uiso 1 1 calc R . .
H14F H 0.1860 0.4097 0.1114 0.033 Uiso 1 1 calc R . .

loop_
_atom_site_aniso_label
_atom_site_aniso_U_11
_atom_site_aniso_U_22
_atom_site_aniso_U_33
_atom_site_aniso_U_23
_atom_site_aniso_U_13
_atom_site_aniso_U_12
Zn1 0.0139(2) 0.00987(19) 0.0172(2) -0.00207(14) -0.00251(14) -0.00038(14)
Zn2 0.0126(2) 0.01005(19) 0.01497(19) -0.00161(13) -0.00461(14) 0.00075(14)
Cl3 0.0339(5) 0.0188(4) 0.0210(4) -0.0089(3) 0.0050(3) -0.0079(3)
Cl4 0.0209(4) 0.0162(4) 0.0201(4) -0.0079(3) 0.0009(3) -0.0008(3)
Cl5 0.0119(3) 0.0092(3) 0.0169(3) -0.0021(3) -0.0024(3) 0.0004(3)
Cl6 0.0301(4) 0.0164(4) 0.0166(4) 0.0008(3) -0.0062(3) 0.0015(3)
Cl7 0.0198(4) 0.0153(4) 0.0247(4) -0.0087(3) 0.0042(3) -0.0066(3)
Cl8 0.0179(4) 0.0167(4) 0.0516(5) -0.0113(3) -0.0187(4) 0.0019(3)
Cl9 0.0128(4) 0.0100(3) 0.0179(3) -0.0031(3) -0.0020(3) 0.0004(3)
Cl10 0.0251(4) 0.0149(4) 0.0387(4) 0.0019(3) -0.0171(3) 0.0032(3)
N1 0.0143(13) 0.0100(11) 0.0186(12) -0.0017(9) -0.0063(10) -0.0003(10)
C2 0.0140(15) 0.0115(14) 0.0229(15) 0.0007(12) -0.0056(12) 0.0014(12)
N3 0.0167(14) 0.0155(12) 0.0147(12) -0.0010(10) -0.0043(10) -0.0005(10)
C4 0.0125(14) 0.0098(13) 0.0180(14) -0.0037(11) -0.0033(11) 0.0046(11)
C5 0.0128(15) 0.0078(13) 0.0190(14) -0.0029(11) -0.0038(11) 0.0032(11)
N6 0.0133(13) 0.0177(13) 0.0162(13) -0.0050(11) -0.0028(10) -0.0020(10)
C7 0.0125(15) 0.0086(13) 0.0173(14) -0.0061(11) -0.0029(11) 0.0055(11)
N8 0.0138(13) 0.0198(13) 0.0210(13) -0.0041(10) -0.0053(10) -0.0055(11)
C9 0.0277(19) 0.0303(18) 0.0223(16) -0.0023(14) -0.0024(14) -0.0149(15)
C10 0.0331(19) 0.0152(15) 0.0210(16) 0.0041(12) -0.0054(13) -0.0096(14)
C11 0.0161(16) 0.0140(14) 0.0139(14) 0.0004(11) -0.0061(11) -0.0011(12)
N12 0.0141(13) 0.0123(12) 0.0137(12) 0.0001(9) -0.0032(10) -0.0026(10)
C13 0.0211(17) 0.0230(16) 0.0211(16) -0.0018(13) -0.0087(13) 0.0057(13)
C14 0.0209(17) 0.0202(16) 0.0172(14) -0.0042(12) -0.0031(12) 0.0007(13)
N1' 0.0117(12) 0.0093(11) 0.0166(12) 0.0001(9) -0.0041(9) 0.0007(9)
C2' 0.0155(16) 0.0155(15) 0.0185(15) 0.0013(12) -0.0031(12) 0.0016(12)
N3' 0.0174(13) 0.0172(13) 0.0146(12) -0.0050(10) -0.0055(10) 0.0023(10)
C4' 0.0100(14) 0.0100(13) 0.0187(14) -0.0022(11) -0.0047(11) 0.0058(11)
C5' 0.0104(14) 0.0099(13) 0.0148(13) -0.0013(11) -0.0048(11) 0.0032(11)
N6' 0.0213(15) 0.0183(14) 0.0191(13) -0.0080(11) -0.0017(11) -0.0042(11)
C7' 0.0111(14) 0.0061(13) 0.0174(14) -0.0032(10) -0.0030(11) 0.0039(11)
N8' 0.0127(13) 0.0191(13) 0.0161(12) -0.0033(10) -0.0039(10) -0.0026(10)
C9' 0.0151(16) 0.0255(16) 0.0173(15) -0.0056(12) -0.0004(12) -0.0044(13)
C10' 0.0168(16) 0.0162(15) 0.0147(14) -0.0008(11) -0.0021(12) -0.0024(12)
C11' 0.0152(15) 0.0140(14) 0.0137(14) -0.0033(11) -0.0043(11) 0.0004(12)
N12' 0.0106(12) 0.0101(11) 0.0148(12) -0.0027(9) -0.0009(9) -0.0012(9)
C13' 0.0151(16) 0.0225(16) 0.0197(15) -0.0007(12) -0.0078(12) -0.0010(13)
C14' 0.0264(18) 0.0176(16) 0.0255(16) -0.0104(13) -0.0050(14) 0.0003(13)

loop_
_atom_type_symbol
_atom_type_description
_atom_type_scat_dispersion_real
_atom_type_scat_dispersion_imag
_atom_type_scat_source
C C 0.0033 0.0016 'International Tables Vol C Tables 4.2.6.8 and 6.1.1.4'
H H 0.0000 0.0000 'International Tables Vol C Tables 4.2.6.8 and 6.1.1.4'
N N 0.0061 0.0033 'International Tables Vol C Tables 4.2.6.8 and 6.1.1.4'
Cl Cl 0.1484 0.1585 'International Tables Vol C Tables 4.2.6.8 and 6.1.1.4'
Zn Zn 0.2839 1.4301 'International Tables Vol C Tables 4.2.6.8 and 6.1.1.4'

loop_
_geom_angle_atom_site_label_1
_geom_angle_atom_site_label_2
_geom_angle_atom_site_label_3
_geom_angle
_geom_angle_site_symmetry_1
_geom_angle_site_symmetry_3
_geom_angle_publ_flag
Cl10 Zn1 Cl7 114.88(3) . . ?
Cl10 Zn1 Cl3 112.12(3) . . ?
Cl7 Zn1 Cl3 106.23(3) . . ?
Cl10 Zn1 Cl5 107.12(3) . . ?
Cl7 Zn1 Cl5 110.09(3) . . ?
Cl3 Zn1 Cl5 106.09(3) . . ?
Cl6 Zn2 Cl8 114.86(3) . . ?
Cl6 Zn2 Cl4 112.91(3) . . ?
Cl8 Zn2 Cl4 110.61(3) . . ?
Cl6 Zn2 Cl9 109.93(3) . . ?
Cl8 Zn2 Cl9 103.38(3) . . ?
Cl4 Zn2 Cl9 104.16(3) . . ?
C2 N1 C5 109.7(2) . . ?
C2 N1 H1 125.1 . . ?
C5 N1 H1 125.1 . . ?
N1 C2 N3 108.5(3) . . ?
N1 C2 H2 125.8 . . ?
N3 C2 H2 125.8 . . ?
C2 N3 C4 109.9(2) . . ?
C2 N3 H3 125.0 . . ?
C4 N3 H3 125.0 . . ?
N6 C4 N3 121.9(3) . . ?
N6 C4 C5 132.2(3) . . ?
N3 C4 C5 105.9(2) . . ?
C4 C5 N1 106.0(2) . . ?
C4 C5 C7 130.7(3) . . ?
N1 C5 C7 123.0(3) . . ?
C4 N6 H6A 114(2) . . ?
C4 N6 H6B 115(3) . . ?
H6A N6 H6B 112(3) . . ?
N12 C7 N8 121.7(3) . . ?
N12 C7 C5 119.1(3) . . ?
N8 C7 C5 119.2(3) . . ?
C7 N8 C9 122.7(3) . . ?
C7 N8 H8 118.7 . . ?
C9 N8 H8 118.7 . . ?
N8 C9 C10 109.7(3) . . ?
N8 C9 H9A 109.7 . . ?
C10 C9 H9A 109.7 . . ?
N8 C9 H9B 109.7 . . ?
C10 C9 H9B 109.7 . . ?
H9A C9 H9B 108.2 . . ?
C9 C10 C11 111.9(3) . . ?
C9 C10 H10A 109.2 . . ?
C11 C10 H10A 109.2 . . ?
C9 C10 H10B 109.2 . . ?
C11 C10 H10B 109.2 . . ?
H10A C10 H10B 107.9 . . ?
N12 C11 C13 106.7(2) . . ?
N12 C11 C10 105.7(2) . . ?
C13 C11 C10 111.6(3) . . ?
N12 C11 C14 110.0(2) . . ?
C13 C11 C14 110.2(2) . . ?
C10 C11 C14 112.4(3) . . ?
C7 N12 C11 123.6(3) . . ?
C7 N12 H12 118.2 . . ?
C11 N12 H12 118.2 . . ?
C11 C13 H13A 109.5 . . ?
C11 C13 H13B 109.5 . . ?
H13A C13 H13B 109.5 . . ?
C11 C13 H13C 109.5 . . ?
H13A C13 H13C 109.5 . . ?
H13B C13 H13C 109.5 . . ?
C11 C14 H14A 109.5 . . ?
C11 C14 H14B 109.5 . . ?
H14A C14 H14B 109.5 . . ?
C11 C14 H14C 109.5 . . ?
H14A C14 H14C 109.5 . . ?
H14B C14 H14C 109.5 . . ?
C2' N1' C5' 109.6(2) . . ?
C2' N1' H1' 125.2 . . ?
C5' N1' H1' 125.2 . . ?
N1' C2' N3' 108.3(3) . . ?
N1' C2' H2' 125.8 . . ?
N3' C2' H2' 125.8 . . ?
C2' N3' C4' 109.9(2) . . ?
C2' N3' H3' 125.1 . . ?
C4' N3' H3' 125.1 . . ?
N6' C4' C5' 132.1(3) . . ?
N6' C4' N3' 122.0(3) . . ?
C5' C4' N3' 105.8(2) . . ?
C4' C5' N1' 106.4(2) . . ?
C4' C5' C7' 131.3(3) . . ?
N1' C5' C7' 122.3(2) . . ?
C4' N6' H6'A 117(3) . . ?
C4' N6' H6'B 115(3) . . ?
H6'A N6' H6'B 126(4) . . ?
N12' C7' N8' 122.3(3) . . ?
N12' C7' C5' 119.7(3) . . ?
N8' C7' C5' 118.0(3) . . ?
C7' N8' C9' 123.0(3) . . ?
C7' N8' H8' 118.5 . . ?
C9' N8' H8' 118.5 . . ?
N8' C9' C10' 109.5(2) . . ?
N8' C9' H9'1 109.8 . . ?
C10' C9' H9'1 109.8 . . ?
N8' C9' H9'2 109.8 . . ?
C10' C9' H9'2 109.8 . . ?
H9'1 C9' H9'2 108.2 . . ?
C9' C10' C11' 111.3(2) . . ?
C9' C10' H10C 109.4 . . ?
C11' C10' H10C 109.4 . . ?
C9' C10' H10D 109.4 . . ?
C11' C10' H10D 109.4 . . ?
H10C C10' H10D 108.0 . . ?
N12' C11' C13' 107.6(2) . . ?
N12' C11' C14' 108.6(2) . . ?
C13' C11' C14' 110.5(2) . . ?
N12' C11' C10' 107.1(2) . . ?
C13' C11' C10' 110.8(2) . . ?
C14' C11' C10' 112.1(3) . . ?
C7' N12' C11' 123.1(2) . . ?
C7' N12' H12' 118.5 . . ?
C11' N12' H12' 118.5 . . ?
C11' C13' H13D 109.5 . . ?
C11' C13' H13E 109.5 . . ?
H13D C13' H13E 109.5 . . ?
C11' C13' H13F 109.5 . . ?
H13D C13' H13F 109.5 . . ?
H13E C13' H13F 109.5 . . ?
C11' C14' H14D 109.5 . . ?
C11' C14' H14E 109.5 . . ?
H14D C14' H14E 109.5 . . ?
C11' C14' H14F 109.5 . . ?
H14D C14' H14F 109.5 . . ?
H14E C14' H14F 109.5 . . ?

loop_
_geom_bond_atom_site_label_1
_geom_bond_atom_site_label_2
_geom_bond_distance
_geom_bond_site_symmetry_2
_geom_bond_publ_flag
Zn1 Cl10 2.2360(8) . ?
Zn1 Cl7 2.2513(8) . ?
Zn1 Cl3 2.2773(8) . ?
Zn1 Cl5 2.3202(7) . ?
Zn2 Cl6 2.2270(7) . ?
Zn2 Cl8 2.2700(8) . ?
Zn2 Cl4 2.2881(8) . ?
Zn2 Cl9 2.3349(7) . ?
N1 C2 1.310(4) . ?
N1 C5 1.391(4) . ?
N1 H1 0.8800 . ?
C2 N3 1.334(4) . ?
C2 H2 0.9500 . ?
N3 C4 1.374(4) . ?
N3 H3 0.8800 . ?
C4 N6 1.354(4) . ?
C4 C5 1.386(4) . ?
C5 C7 1.449(4) . ?
N6 H6A 0.86(4) . ?
N6 H6B 0.80(4) . ?
C7 N12 1.319(4) . ?
C7 N8 1.327(4) . ?
N8 C9 1.467(4) . ?
N8 H8 0.8800 . ?
C9 C10 1.519(5) . ?
C9 H9A 0.9900 . ?
C9 H9B 0.9900 . ?
C10 C11 1.526(4) . ?
C10 H10A 0.9900 . ?
C10 H10B 0.9900 . ?
C11 N12 1.488(4) . ?
C11 C13 1.522(4) . ?
C11 C14 1.528(4) . ?
N12 H12 0.8800 . ?
C13 H13A 0.9800 . ?
C13 H13B 0.9800 . ?
C13 H13C 0.9800 . ?
C14 H14A 0.9800 . ?
C14 H14B 0.9800 . ?
C14 H14C 0.9800 . ?
N1' C2' 1.305(4) . ?
N1' C5' 1.394(4) . ?
N1' H1' 0.8800 . ?
C2' N3' 1.337(4) . ?
C2' H2' 0.9500 . ?
N3' C4' 1.377(4) . ?
N3' H3' 0.8800 . ?
C4' N6' 1.343(4) . ?
C4' C5' 1.373(4) . ?
C5' C7' 1.457(4) . ?
N6' H6'A 0.78(4) . ?
N6' H6'B 0.81(4) . ?
C7' N12' 1.311(4) . ?
C7' N8' 1.319(4) . ?
N8' C9' 1.461(4) . ?
N8' H8' 0.8800 . ?
C9' C10' 1.528(4) . ?
C9' H9'1 0.9900 . ?
C9' H9'2 0.9900 . ?
C10' C11' 1.531(4) . ?
C10' H10C 0.9900 . ?
C10' H10D 0.9900 . ?
C11' N12' 1.476(4) . ?
C11' C13' 1.521(4) . ?
C11' C14' 1.529(4) . ?
N12' H12' 0.8800 . ?
C13' H13D 0.9800 . ?
C13' H13E 0.9800 . ?
C13' H13F 0.9800 . ?
C14' H14D 0.9800 . ?
C14' H14E 0.9800 . ?
C14' H14F 0.9800 . ?
